data_2227865
loop_
_publ_author_name
'Brito, Iv\'an'
'B\'orquez, Jorge'
'Albanez, Joselyn'
'Bolte, Michael'
'Pe\~na-Rodr\'iguez, Luis Manuel'

_publ_section_title
;
 17-Acetoxymulinic acid
;
_journal_coeditor_code OM2352
_journal_issue 9
_journal_name_full 'Acta Crystallographica Section E'
_journal_page_first o2452
_journal_page_last o2453
_journal_paper_doi 10.1107/S1600536810032952
_journal_volume 66
_journal_year 2010
_chemical_formula_iupac 'C22 H32 O6'
_chemical_formula_moiety 'C22 H32 O6'
_chemical_formula_sum 'C22 H32 O6'
_chemical_formula_weight 392.48
_chemical_name_common
;
17-Acetoxymulinic acid
;
_chemical_name_systematic
;
5a-acetoxymethyl-3-isopropyl-8-methyl-1,2,3,3a,4,5,5a,6,7,10,10a,10b-
dodecahydro-7,10-<i>endo</i>-epidioxycyclohepta[<i>e</i>]indene-
3a-carboxylic acid
;
_space_group_IT_number 4
_symmetry_cell_setting monoclinic
_symmetry_space_group_name_Hall 'P 2yb'
_symmetry_space_group_name_H-M 'P 1 21 1'
_atom_sites_solution_hydrogens geom
_atom_sites_solution_primary direct
_atom_sites_solution_secondary difmap
_audit_creation_method SHELXL-97
_cell_angle_alpha 90.00
_cell_angle_beta 92.775(8)
_cell_angle_gamma 90.00
_cell_formula_units_Z 4
_cell_length_a 11.9171(12)
_cell_length_b 7.3523(4)
_cell_length_c 23.679(2)
_cell_measurement_reflns_used 7317
_cell_measurement_temperature 173(2)
_cell_measurement_theta_max 24.8
_cell_measurement_theta_min 2.4
_cell_volume 2072.3(3)
_computing_cell_refinement 'X-AREA (Stoe & Cie, 2001)'
_computing_data_collection 'X-AREA (Stoe & Cie, 2001)'
_computing_data_reduction 'X-AREA (Stoe & Cie, 2001)'
_computing_molecular_graphics 'XP (Sheldrick, 2008)'
_computing_publication_material 'SHELXL97 (Sheldrick, 2008)'
_computing_structure_refinement 'SHELXL97 (Sheldrick, 2008)'
_computing_structure_solution 'SHELXS97 (Sheldrick, 2008)'
_diffrn_ambient_temperature 173(2)
_diffrn_measured_fraction_theta_full 0.993
_diffrn_measured_fraction_theta_max 0.989
_diffrn_measurement_device_type 'Stoe IPDS II two-circle'
_diffrn_measurement_method \w
_diffrn_radiation_monochromator graphite
_diffrn_radiation_source 'fine-focus sealed tube'
_diffrn_radiation_type MoK\a
_diffrn_radiation_wavelength 0.71073
_diffrn_reflns_av_R_equivalents 0.0846
_diffrn_reflns_av_sigmaI/netI 0.1026
_diffrn_reflns_limit_h_max 14
_diffrn_reflns_limit_h_min -14
_diffrn_reflns_limit_k_max 8
_diffrn_reflns_limit_k_min -8
_diffrn_reflns_limit_l_max 28
_diffrn_reflns_limit_l_min -28
_diffrn_reflns_number 12732
_diffrn_reflns_theta_full 25.00
_diffrn_reflns_theta_max 25.05
_diffrn_reflns_theta_min 2.37
_exptl_absorpt_coefficient_mu 0.090
_exptl_absorpt_correction_type none
_exptl_crystal_colour colourless
_exptl_crystal_density_diffrn 1.258
_exptl_crystal_density_method 'not measured'
_exptl_crystal_description block
_exptl_crystal_F_000 848
_exptl_crystal_size_max 0.24
_exptl_crystal_size_mid 0.22
_exptl_crystal_size_min 0.22
_refine_diff_density_max 0.266
_refine_diff_density_min -0.250
_refine_ls_extinction_coef 0.024(3)
_refine_ls_extinction_expression Fc^*^=kFc[1+0.001xFc^2^\l^3^/sin(2\q)]^-1/4^
_refine_ls_extinction_method 'SHELXL97 (Sheldrick, 2008)'
_refine_ls_goodness_of_fit_ref 0.903
_refine_ls_hydrogen_treatment constr
_refine_ls_matrix_type full
_refine_ls_number_parameters 507
_refine_ls_number_reflns 3948
_refine_ls_number_restraints 1
_refine_ls_restrained_S_all 0.903
_refine_ls_R_factor_all 0.0867
_refine_ls_R_factor_gt 0.0551
_refine_ls_shift/su_max 0.002
_refine_ls_shift/su_mean 0.000
_refine_ls_structure_factor_coef Fsqd
_refine_ls_weighting_details 'calc w=1/[\s^2^(Fo^2^)+(0.0735P)^2^] where P=(Fo^2^+2Fc^2^)/3'
_refine_ls_weighting_scheme calc
_refine_ls_wR_factor_gt 0.1267
_refine_ls_wR_factor_ref 0.1370
_reflns_number_gt 2516
_reflns_number_total 3948
_reflns_threshold_expression I>2\s(I)
_cod_data_source_file om2352.cif
_cod_data_source_block I
_cod_original_sg_symbol_H-M 'P 21'
_cod_database_code 2227865
_cod_database_fobs_code 2227865

loop_
_symmetry_equiv_pos_as_xyz
'x, y, z'
'-x, y+1/2, -z'

loop_
_atom_site_type_symbol
_atom_site_label
_atom_site_fract_x
_atom_site_fract_y
_atom_site_fract_z
_atom_site_U_iso_or_equiv
_atom_site_adp_type
_atom_site_calc_flag
_atom_site_refinement_flags
_atom_site_occupancy
_atom_site_disorder_assembly
_atom_site_disorder_group
O O1 0.0330(3) 0.5360(6) 0.50763(16) 0.0412(10) Uani d . 1 . .
O O2 0.0844(3) 0.6426(5) 0.55530(16) 0.0410(10) Uani d . 1 . .
O O3 0.3854(3) 0.5138(6) 0.39357(16) 0.0481(11) Uani d . 1 A .
O O4 0.4564(11) 0.2699(17) 0.4403(4) 0.064(4) Uiso d P 0.53(2) A 1
O O4' 0.5134(15) 0.331(2) 0.4317(6) 0.081(6) Uiso d P 0.47(2) A 2
O O5 0.1365(3) 0.5201(5) 0.29474(17) 0.0449(11) Uani d . 1 . .
O O6 0.1908(3) 0.7900(6) 0.26552(17) 0.0437(11) Uani d . 1 . .
H H6 0.2232 0.7251 0.2421 0.052 Uiso calc R 1 . .
C C1 -0.0445(5) 0.5462(8) 0.3769(2) 0.0380(14) Uani d . 1 . .
H H1A -0.0967 0.5256 0.4075 0.046 Uiso calc R 1 . .
H H1B -0.0195 0.4268 0.3629 0.046 Uiso calc R 1 . .
C C2 -0.1020(5) 0.6568(9) 0.3288(3) 0.0426(15) Uani d . 1 . .
H H2A -0.1819 0.6780 0.3365 0.051 Uiso calc R 1 . .
H H2B -0.0987 0.5900 0.2926 0.051 Uiso calc R 1 . .
C C3 -0.0393(4) 0.8399(8) 0.3252(2) 0.0343(13) Uani d . 1 . .
H H3 -0.0711 0.9222 0.3540 0.041 Uiso calc R 1 . .
C C3A 0.0828(4) 0.7869(8) 0.3480(2) 0.0320(13) Uani d . 1 . .
C C4 0.1570(5) 0.9381(8) 0.3734(2) 0.0380(14) Uani d . 1 . .
H H4A 0.1160 1.0052 0.4022 0.046 Uiso calc R 1 . .
H H4B 0.1765 1.0250 0.3435 0.046 Uiso calc R 1 . .
C C5 0.2653(4) 0.8535(8) 0.4009(2) 0.0365(13) Uani d . 1 . .
H H5A 0.3091 0.9525 0.4198 0.044 Uiso calc R 1 . .
H H5B 0.3107 0.8065 0.3701 0.044 Uiso calc R 1 . .
C C5A 0.2531(5) 0.6980(8) 0.4445(2) 0.0354(14) Uani d . 1 . .
C C6 0.2356(5) 0.7812(8) 0.5026(2) 0.0335(13) Uani d . 1 . .
H H6C 0.1756 0.8739 0.4978 0.040 Uiso calc R 1 . .
H H6D 0.3055 0.8464 0.5146 0.040 Uiso calc R 1 . .
C C7 0.2048(5) 0.6554(9) 0.5519(2) 0.0385(14) Uani d . 1 . .
H H7 0.2340 0.7153 0.5876 0.046 Uiso calc R 1 . .
C C8 0.2514(5) 0.4650(9) 0.5526(3) 0.0417(15) Uani d . 1 . .
C C9 0.2025(5) 0.3582(8) 0.5131(2) 0.0384(14) Uani d . 1 . .
H H9 0.2237 0.2344 0.5095 0.058 Uiso calc R 1 . .
C C10A 0.1563(4) 0.5629(8) 0.4263(2) 0.0346(14) Uani d . 1 . .
H H10A 0.1867 0.4793 0.3975 0.042 Uiso calc R 1 . .
C C10B 0.0552(4) 0.6587(8) 0.3982(2) 0.0324(13) Uani d . 1 . .
H H10B 0.0259 0.7403 0.4278 0.039 Uiso calc R 1 . .
C C10 0.1127(5) 0.4408(8) 0.4747(2) 0.0376(14) Uani d . 1 . .
H H10 0.0712 0.3374 0.4559 0.045 Uiso calc R 1 . .
C C11 0.3453(5) 0.4133(10) 0.5925(3) 0.0508(17) Uani d . 1 . .
H H11A 0.3617 0.2836 0.5883 0.076 Uiso calc R 1 . .
H H11B 0.3242 0.4374 0.6313 0.076 Uiso calc R 1 . .
H H11C 0.4120 0.4848 0.5845 0.076 Uiso calc R 1 . .
C C12 0.3707(4) 0.6057(9) 0.4477(2) 0.0379(14) Uani d . 1 . .
H H12A 0.4302 0.6982 0.4545 0.045 Uiso calc R 1 . .
H H12B 0.3756 0.5165 0.4790 0.045 Uiso calc R 1 . .
C C13 0.4386(7) 0.3625(11) 0.3940(3) 0.065(2) Uani d . 1 . .
C C14 0.4594(15) 0.290(2) 0.3359(6) 0.049(4) Uiso d P 0.53(2) A 1
H H14A 0.4997 0.1739 0.3394 0.073 Uiso calc PR 0.53(2) A 1
H H14B 0.5047 0.3774 0.3157 0.073 Uiso calc PR 0.53(2) A 1
H H14C 0.3874 0.2711 0.3150 0.073 Uiso calc PR 0.53(2) A 1
C C14' 0.4201(16) 0.260(2) 0.3396(6) 0.043(4) Uiso d P 0.47(2) A 2
H H14D 0.4620 0.1450 0.3419 0.064 Uiso calc PR 0.47(2) A 2
H H14E 0.4465 0.3329 0.3083 0.064 Uiso calc PR 0.47(2) A 2
H H14F 0.3399 0.2340 0.3331 0.064 Uiso calc PR 0.47(2) A 2
C C15 0.1416(5) 0.6869(8) 0.3009(2) 0.0345(13) Uani d . 1 . .
C C17 -0.0562(5) 0.9350(9) 0.2681(2) 0.0400(14) Uani d . 1 . .
H H17 -0.0242 0.8549 0.2388 0.048 Uiso calc R 1 . .
C C18 0.0010(6) 1.1199(9) 0.2651(3) 0.0520(17) Uani d . 1 . .
H H18A -0.0127 1.1717 0.2273 0.078 Uiso calc R 1 . .
H H18B 0.0821 1.1054 0.2729 0.078 Uiso calc R 1 . .
H H18C -0.0294 1.2016 0.2933 0.078 Uiso calc R 1 . .
C C19 -0.1820(5) 0.9598(12) 0.2528(3) 0.065(2) Uani d . 1 . .
H H19A -0.1914 1.0206 0.2160 0.098 Uiso calc R 1 . .
H H19B -0.2162 1.0340 0.2817 0.098 Uiso calc R 1 . .
H H19C -0.2187 0.8405 0.2507 0.098 Uiso calc R 1 . .
O O1A 0.5412(3) 0.5914(5) 0.01076(16) 0.0380(10) Uani d . 1 . .
O O2A 0.6361(3) 0.4646(5) 0.00595(17) 0.0423(10) Uani d . 1 . .
O O3A 0.5649(5) 0.5736(11) 0.2327(3) 0.0378(19) Uiso d P 0.612(9) B 1
O O3" 0.5776(9) 0.6638(19) 0.2175(5) 0.041(3) Uiso d P 0.388(9) B 2
O O4A 0.5833(6) 0.8545(12) 0.2002(3) 0.064(3) Uiso d P 0.612(9) B 1
O O4" 0.6087(9) 0.5455(18) 0.3025(5) 0.058(4) Uiso d P 0.388(9) B 2
O O5A 0.2604(3) 0.6085(5) 0.17374(17) 0.0436(11) Uani d . 1 . .
O O6A 0.2480(3) 0.3393(6) 0.21618(16) 0.0408(10) Uani d . 1 . .
H H6A 0.2009 0.3945 0.2351 0.049 Uiso calc R 1 . .
C C1A 0.2944(4) 0.5789(7) 0.0507(2) 0.0322(13) Uani d . 1 . .
H H1A1 0.3159 0.5998 0.0113 0.039 Uiso calc R 1 . .
H H1A2 0.2868 0.6981 0.0696 0.039 Uiso calc R 1 . .
C C2A 0.1831(4) 0.4711(8) 0.0514(2) 0.0348(13) Uani d . 1 . .
H H2A1 0.1535 0.4465 0.0124 0.042 Uiso calc R 1 . .
H H2A2 0.1261 0.5405 0.0715 0.042 Uiso calc R 1 . .
C C3B 0.2116(4) 0.2898(7) 0.0829(2) 0.0292(12) Uani d . 1 . .
H H3B 0.2387 0.2036 0.0539 0.035 Uiso calc R 1 . .
C C3C 0.3159(4) 0.3388(7) 0.1226(2) 0.0283(12) Uani d . 1 . .
C C4A 0.3948(4) 0.1871(8) 0.1412(2) 0.0328(13) Uani d . 1 . .
H H4A1 0.4175 0.1177 0.1078 0.039 Uiso calc R 1 . .
H H4A2 0.3562 0.1028 0.1664 0.039 Uiso calc R 1 . .
C C5B 0.4995(4) 0.2683(8) 0.1726(2) 0.0357(14) Uani d . 1 . .
H H5B1 0.5522 0.1672 0.1818 0.043 Uiso calc R 1 . .
H H5B2 0.4757 0.3185 0.2090 0.043 Uiso calc R 1 . .
C C5C 0.5658(4) 0.4192(8) 0.1425(2) 0.0306(13) Uani d . 1 B .
C C6A 0.6466(4) 0.3295(8) 0.1010(2) 0.0350(14) Uani d . 1 . .
H H6A1 0.7064 0.2667 0.1240 0.042 Uiso calc R 1 . .
H H6A2 0.6036 0.2345 0.0796 0.042 Uiso calc R 1 . .
C C7A 0.7043(5) 0.4492(8) 0.0577(2) 0.0384(14) Uani d . 1 . .
H H7A 0.7747 0.3846 0.0481 0.046 Uiso calc R 1 . .
C C8A 0.7384(4) 0.6337(8) 0.0780(2) 0.0378(14) Uani d . 1 . .
C C9A 0.6526(5) 0.7514(9) 0.0810(2) 0.0395(15) Uani d . 1 . .
H H9A 0.6642 0.8739 0.0926 0.059 Uiso calc R 1 . .
C C10C 0.5386(4) 0.6802(8) 0.0652(2) 0.0329(13) Uani d . 1 . .
H H10C 0.4884 0.7885 0.0599 0.039 Uiso calc R 1 . .
C C10D 0.4843(4) 0.5564(8) 0.1100(2) 0.0296(12) Uani d . 1 . .
H H10D 0.4554 0.6401 0.1393 0.035 Uiso calc R 1 . .
C C10E 0.3815(4) 0.4619(8) 0.0825(2) 0.0302(12) Uani d . 1 . .
H H10E 0.4115 0.3781 0.0536 0.036 Uiso calc R 1 . .
C C11A 0.8593(5) 0.6750(10) 0.0944(3) 0.0508(16) Uani d . 1 . .
H H11D 0.8657 0.8008 0.1079 0.076 Uiso calc R 1 . .
H H11E 0.9051 0.6592 0.0615 0.076 Uiso calc R 1 . .
H H11F 0.8858 0.5920 0.1246 0.076 Uiso calc R 1 . .
C C12A 0.6384(4) 0.5102(9) 0.1902(2) 0.0384(14) Uani d . 1 . .
H H12C 0.6930 0.4216 0.2070 0.046 Uiso calc R 1 B 1
H H12D 0.6806 0.6136 0.1749 0.046 Uiso calc R 1 B 1
C C13A 0.5438(10) 0.7518(19) 0.2333(5) 0.056(3) Uiso d P 0.612(9) B 1
C C13" 0.5646(12) 0.659(2) 0.2753(7) 0.040(4) Uiso d P 0.388(9) B 2
C C14A 0.4736(11) 0.819(2) 0.2780(6) 0.051(4) Uiso d P 0.612(9) B 1
H H14G 0.4453 0.7151 0.2992 0.076 Uiso calc PR 0.612(9) B 1
H H14H 0.4102 0.8876 0.2611 0.076 Uiso calc PR 0.612(9) B 1
H H14I 0.5185 0.8975 0.3037 0.076 Uiso calc PR 0.612(9) B 1
C C14" 0.4819(19) 0.771(3) 0.2932(10) 0.059(7) Uiso d P 0.388(9) B 2
H H14J 0.4592 0.8555 0.2628 0.089 Uiso calc PR 0.388(9) B 2
H H14K 0.5103 0.8394 0.3264 0.089 Uiso calc PR 0.388(9) B 2
H H14L 0.4170 0.6977 0.3032 0.089 Uiso calc PR 0.388(9) B 2
C C15A 0.2741(4) 0.4393(8) 0.1734(2) 0.0292(12) Uani d . 1 . .
C C17A 0.1088(5) 0.1993(8) 0.1083(2) 0.0371(14) Uani d . 1 . .
H H17A 0.0822 0.2807 0.1387 0.044 Uiso calc R 1 . .
C C18A 0.1343(5) 0.0147(8) 0.1342(3) 0.0476(16) Uani d . 1 . .
H H18D 0.0662 -0.0345 0.1502 0.071 Uiso calc R 1 . .
H H18E 0.1933 0.0271 0.1643 0.071 Uiso calc R 1 . .
H H18F 0.1598 -0.0681 0.1051 0.071 Uiso calc R 1 . .
C C19A 0.0123(5) 0.1781(10) 0.0630(3) 0.0506(17) Uani d . 1 . .
H H19D -0.0047 0.2966 0.0457 0.076 Uiso calc R 1 . .
H H19E -0.0546 0.1315 0.0807 0.076 Uiso calc R 1 . .
H H19F 0.0349 0.0928 0.0339 0.076 Uiso calc R 1 . .

loop_
_atom_site_aniso_label
_atom_site_aniso_U_11
_atom_site_aniso_U_22
_atom_site_aniso_U_33
_atom_site_aniso_U_12
_atom_site_aniso_U_13
_atom_site_aniso_U_23
O1 0.043(2) 0.048(2) 0.033(2) 0.000(2) 0.0080(18) 0.003(2)
O2 0.046(2) 0.039(2) 0.040(2) 0.0040(19) 0.0085(18) -0.002(2)
O3 0.062(3) 0.050(3) 0.034(2) 0.017(2) 0.0125(19) -0.001(2)
O5 0.066(3) 0.030(3) 0.040(2) -0.008(2) 0.016(2) -0.008(2)
O6 0.054(2) 0.039(2) 0.040(2) -0.005(2) 0.022(2) -0.005(2)
C1 0.045(3) 0.035(3) 0.035(3) -0.008(3) 0.008(3) -0.004(3)
C2 0.039(3) 0.046(4) 0.043(3) -0.002(3) 0.003(3) 0.001(3)
C3 0.041(3) 0.033(3) 0.030(3) 0.000(3) 0.008(2) -0.002(3)
C3A 0.038(3) 0.028(3) 0.030(3) -0.004(2) 0.008(2) -0.002(3)
C4 0.050(3) 0.028(3) 0.037(3) -0.010(3) 0.009(3) 0.000(3)
C5 0.039(3) 0.035(3) 0.036(3) -0.007(3) 0.005(3) -0.002(3)
C5A 0.045(3) 0.027(3) 0.035(3) 0.003(3) 0.012(3) -0.009(3)
C6 0.038(3) 0.028(3) 0.035(3) 0.001(2) 0.009(2) -0.001(3)
C7 0.042(3) 0.038(3) 0.035(3) 0.002(3) 0.002(3) -0.002(3)
C8 0.044(3) 0.040(4) 0.042(3) 0.000(3) 0.012(3) 0.002(3)
C9 0.050(3) 0.027(3) 0.040(3) 0.000(3) 0.013(3) 0.007(3)
C10A 0.045(3) 0.027(3) 0.033(3) -0.010(3) 0.014(3) -0.004(3)
C10B 0.041(3) 0.031(3) 0.026(3) -0.006(3) 0.010(2) -0.007(3)
C10 0.048(3) 0.027(3) 0.039(3) -0.003(3) 0.006(3) -0.004(3)
C11 0.055(4) 0.050(4) 0.048(4) 0.008(3) 0.005(3) 0.010(3)
C12 0.040(3) 0.042(4) 0.033(3) -0.003(3) 0.013(2) -0.003(3)
C13 0.097(6) 0.049(5) 0.047(4) 0.027(4) -0.012(4) -0.013(4)
C15 0.041(3) 0.034(4) 0.028(3) -0.007(3) 0.008(2) 0.006(3)
C17 0.050(3) 0.039(3) 0.031(3) -0.006(3) 0.006(3) -0.003(3)
C18 0.073(4) 0.037(4) 0.047(4) -0.006(3) 0.012(3) 0.010(3)
C19 0.055(4) 0.079(6) 0.061(4) -0.004(4) -0.002(3) 0.016(4)
O1A 0.039(2) 0.039(2) 0.037(2) 0.0012(18) 0.0062(17) 0.001(2)
O2A 0.052(2) 0.034(2) 0.041(2) 0.0058(19) 0.0062(19) -0.009(2)
O5A 0.058(3) 0.032(2) 0.042(2) 0.005(2) 0.017(2) -0.002(2)
O6A 0.059(2) 0.039(2) 0.026(2) -0.002(2) 0.0114(18) 0.0011(19)
C1A 0.035(3) 0.030(3) 0.032(3) 0.003(2) 0.002(2) 0.005(3)
C2A 0.035(3) 0.037(3) 0.033(3) 0.003(2) 0.003(2) 0.008(3)
C3B 0.037(3) 0.026(3) 0.025(3) 0.003(2) 0.007(2) 0.002(2)
C3C 0.036(3) 0.024(3) 0.025(3) 0.006(2) 0.004(2) 0.001(2)
C4A 0.032(3) 0.036(3) 0.030(3) 0.002(2) -0.001(2) 0.008(3)
C5B 0.040(3) 0.035(3) 0.032(3) 0.003(3) 0.002(2) 0.011(3)
C5C 0.032(3) 0.033(3) 0.027(3) 0.004(2) 0.005(2) -0.003(3)
C6A 0.039(3) 0.031(3) 0.035(3) 0.003(3) 0.006(3) -0.004(3)
C7A 0.040(3) 0.035(3) 0.041(3) 0.000(3) 0.012(3) -0.003(3)
C8A 0.036(3) 0.039(4) 0.039(3) -0.004(3) 0.008(3) 0.000(3)
C9A 0.042(3) 0.037(3) 0.040(3) -0.005(3) 0.009(3) -0.004(3)
C10C 0.039(3) 0.031(3) 0.030(3) -0.001(2) 0.009(2) 0.000(3)
C10D 0.028(3) 0.029(3) 0.032(3) 0.002(2) 0.003(2) 0.002(3)
C10E 0.036(3) 0.028(3) 0.026(3) 0.001(2) 0.001(2) 0.003(3)
C11A 0.043(3) 0.049(4) 0.060(4) -0.005(3) 0.001(3) -0.009(4)
C12A 0.040(3) 0.042(4) 0.033(3) 0.007(3) 0.001(3) -0.006(3)
C15A 0.030(3) 0.029(3) 0.029(3) -0.001(2) -0.001(2) 0.000(3)
C17A 0.045(3) 0.032(3) 0.035(3) -0.005(3) 0.012(3) 0.003(3)
C18A 0.055(4) 0.030(3) 0.059(4) -0.007(3) 0.009(3) 0.010(3)
C19A 0.040(3) 0.058(4) 0.053(4) -0.016(3) -0.006(3) 0.010(4)

loop_
_atom_type_symbol
_atom_type_description
_atom_type_scat_dispersion_real
_atom_type_scat_dispersion_imag
_atom_type_scat_source
C C 0.0033 0.0016 'International Tables Vol C Tables 4.2.6.8 and 6.1.1.4'
H H 0.0000 0.0000 'International Tables Vol C Tables 4.2.6.8 and 6.1.1.4'
O O 0.0106 0.0060 'International Tables Vol C Tables 4.2.6.8 and 6.1.1.4'

loop_
_geom_angle_atom_site_label_1
_geom_angle_atom_site_label_2
_geom_angle_atom_site_label_3
_geom_angle_site_symmetry_1
_geom_angle_site_symmetry_3
_geom_angle
_geom_angle_publ_flag
C10 O1 O2 . . 114.3(4) ?
C7 O2 O1 . . 111.6(3) ?
C13 O3 C12 . . 118.3(5) ?
C15 O6 H6 . . 109.5 ?
C10B C1 C2 . . 105.8(5) ?
C10B C1 H1A . . 110.6 ?
C2 C1 H1A . . 110.6 ?
C10B C1 H1B . . 110.6 ?
C2 C1 H1B . . 110.6 ?
H1A C1 H1B . . 108.7 ?
C1 C2 C3 . . 107.7(5) ?
C1 C2 H2A . . 110.2 ?
C3 C2 H2A . . 110.2 ?
C1 C2 H2B . . 110.2 ?
C3 C2 H2B . . 110.2 ?
H2A C2 H2B . . 108.5 ?
C17 C3 C2 . . 113.9(5) ?
C17 C3 C3A . . 119.8(4) ?
C2 C3 C3A . . 101.9(4) ?
C17 C3 H3 . . 106.8 ?
C2 C3 H3 . . 106.8 ?
C3A C3 H3 . . 106.8 ?
C4 C3A C15 . . 111.1(4) ?
C4 C3A C10B . . 106.1(5) ?
C15 C3A C10B . . 112.6(5) ?
C4 C3A C3 . . 117.5(5) ?
C15 C3A C3 . . 108.5(5) ?
C10B C3A C3 . . 100.7(4) ?
C3A C4 C5 . . 109.2(5) ?
C3A C4 H4A . . 109.8 ?
C5 C4 H4A . . 109.8 ?
C3A C4 H4B . . 109.8 ?
C5 C4 H4B . . 109.8 ?
H4A C4 H4B . . 108.3 ?
C4 C5 C5A . . 118.2(4) ?
C4 C5 H5A . . 107.8 ?
C5A C5 H5A . . 107.8 ?
C4 C5 H5B . . 107.8 ?
C5A C5 H5B . . 107.8 ?
H5A C5 H5B . . 107.1 ?
C6 C5A C12 . . 107.1(5) ?
C6 C5A C5 . . 109.0(4) ?
C12 C5A C5 . . 103.9(4) ?
C6 C5A C10A . . 111.7(4) ?
C12 C5A C10A . . 112.7(4) ?
C5 C5A C10A . . 112.0(5) ?
C5A C6 C7 . . 119.2(5) ?
C5A C6 H6C . . 107.5 ?
C7 C6 H6C . . 107.5 ?
C5A C6 H6D . . 107.5 ?
C7 C6 H6D . . 107.5 ?
H6C C6 H6D . . 107.0 ?
O2 C7 C8 . . 107.8(5) ?
O2 C7 C6 . . 110.7(5) ?
C8 C7 C6 . . 117.5(4) ?
O2 C7 H7 . . 106.7 ?
C8 C7 H7 . . 106.7 ?
C6 C7 H7 . . 106.7 ?
C9 C8 C11 . . 126.0(6) ?
C9 C8 C7 . . 113.1(6) ?
C11 C8 C7 . . 120.8(6) ?
C8 C9 C10 . . 117.5(6) ?
C8 C9 H9 . . 121.2 ?
C10 C9 H9 . . 121.2 ?
C10B C10A C10 . . 107.6(4) ?
C10B C10A C5A . . 112.6(5) ?
C10 C10A C5A . . 115.4(5) ?
C10B C10A H10A . . 106.9 ?
C10 C10A H10A . . 106.9 ?
C5A C10A H10A . . 106.9 ?
C1 C10B C10A . . 119.0(5) ?
C1 C10B C3A . . 105.5(5) ?
C10A C10B C3A . . 114.9(4) ?
C1 C10B H10B . . 105.4 ?
C10A C10B H10B . . 105.4 ?
C3A C10B H10B . . 105.4 ?
O1 C10 C9 . . 109.7(4) ?
O1 C10 C10A . . 111.7(5) ?
C9 C10 C10A . . 115.1(4) ?
O1 C10 H10 . . 106.6 ?
C9 C10 H10 . . 106.6 ?
C10A C10 H10 . . 106.6 ?
C8 C11 H11A . . 109.5 ?
C8 C11 H11B . . 109.5 ?
H11A C11 H11B . . 109.5 ?
C8 C11 H11C . . 109.5 ?
H11A C11 H11C . . 109.5 ?
H11B C11 H11C . . 109.5 ?
O3 C12 C5A . . 107.8(5) ?
O3 C12 H12A . . 110.2 ?
C5A C12 H12A . . 110.2 ?
O3 C12 H12B . . 110.2 ?
C5A C12 H12B . . 110.2 ?
H12A C12 H12B . . 108.5 ?
O4' C13 O3 . . 120.2(9) ?
O4' C13 O4 . . 38.7(7) ?
O3 C13 O4 . . 121.5(7) ?
O4' C13 C14 . . 116.2(9) ?
O3 C13 C14 . . 113.8(8) ?
O4 C13 C14 . . 123.9(9) ?
O4' C13 C14' . . 126.0(10) ?
O3 C13 C14' . . 112.2(8) ?
O4 C13 C14' . . 118.1(9) ?
C14 C13 C14' . . 20.3(7) ?
C13 C14 H14A . . 109.5 ?
C13 C14 H14B . . 109.5 ?
H14A C14 H14B . . 109.5 ?
C13 C14 H14C . . 109.5 ?
H14A C14 H14C . . 109.5 ?
H14B C14 H14C . . 109.5 ?
C13 C14' H14D . . 109.5 ?
C13 C14' H14E . . 109.5 ?
H14D C14' H14E . . 109.5 ?
C13 C14' H14F . . 109.5 ?
H14D C14' H14F . . 109.5 ?
H14E C14' H14F . . 109.5 ?
O5 C15 O6 . . 121.8(5) ?
O5 C15 C3A . . 122.7(5) ?
O6 C15 C3A . . 115.4(5) ?
C3 C17 C18 . . 114.2(5) ?
C3 C17 C19 . . 110.5(4) ?
C18 C17 C19 . . 108.5(6) ?
C3 C17 H17 . . 107.8 ?
C18 C17 H17 . . 107.8 ?
C19 C17 H17 . . 107.8 ?
C17 C18 H18A . . 109.5 ?
C17 C18 H18B . . 109.5 ?
H18A C18 H18B . . 109.5 ?
C17 C18 H18C . . 109.5 ?
H18A C18 H18C . . 109.5 ?
H18B C18 H18C . . 109.5 ?
C17 C19 H19A . . 109.5 ?
C17 C19 H19B . . 109.5 ?
H19A C19 H19B . . 109.5 ?
C17 C19 H19C . . 109.5 ?
H19A C19 H19C . . 109.5 ?
H19B C19 H19C . . 109.5 ?
C10C O1A O2A . . 113.8(4) ?
C7A O2A O1A . . 112.8(4) ?
C13A O3A C12A . . 116.5(8) ?
C13" O3" C12A . . 118.9(12) ?
C15A O6A H6A . . 109.5 ?
C10E C1A C2A . . 105.6(4) ?
C10E C1A H1A1 . . 110.6 ?
C2A C1A H1A1 . . 110.6 ?
C10E C1A H1A2 . . 110.6 ?
C2A C1A H1A2 . . 110.6 ?
H1A1 C1A H1A2 . . 108.7 ?
C1A C2A C3B . . 106.1(4) ?
C1A C2A H2A1 . . 110.5 ?
C3B C2A H2A1 . . 110.5 ?
C1A C2A H2A2 . . 110.5 ?
C3B C2A H2A2 . . 110.5 ?
H2A1 C2A H2A2 . . 108.7 ?
C17A C3B C2A . . 113.5(4) ?
C17A C3B C3C . . 119.2(4) ?
C2A C3B C3C . . 103.8(4) ?
C17A C3B H3B . . 106.5 ?
C2A C3B H3B . . 106.5 ?
C3C C3B H3B . . 106.5 ?
C4A C3C C15A . . 110.6(4) ?
C4A C3C C10E . . 106.5(4) ?
C15A C3C C10E . . 113.4(5) ?
C4A C3C C3B . . 118.1(5) ?
C15A C3C C3B . . 107.9(4) ?
C10E C3C C3B . . 100.1(4) ?
C3C C4A C5B . . 109.4(5) ?
C3C C4A H4A1 . . 109.8 ?
C5B C4A H4A1 . . 109.8 ?
C3C C4A H4A2 . . 109.8 ?
C5B C4A H4A2 . . 109.8 ?
H4A1 C4A H4A2 . . 108.2 ?
C4A C5B C5C . . 118.2(5) ?
C4A C5B H5B1 . . 107.8 ?
C5C C5B H5B1 . . 107.8 ?
C4A C5B H5B2 . . 107.8 ?
C5C C5B H5B2 . . 107.8 ?
H5B1 C5B H5B2 . . 107.1 ?
C12A C5C C5B . . 104.7(4) ?
C12A C5C C6A . . 107.7(4) ?
C5B C5C C6A . . 109.4(4) ?
C12A C5C C10D . . 113.0(5) ?
C5B C5C C10D . . 111.5(4) ?
C6A C5C C10D . . 110.4(4) ?
C7A C6A C5C . . 119.3(5) ?
C7A C6A H6A1 . . 107.5 ?
C5C C6A H6A1 . . 107.5 ?
C7A C6A H6A2 . . 107.5 ?
C5C C6A H6A2 . . 107.5 ?
H6A1 C6A H6A2 . . 107.0 ?
O2A C7A C8A . . 109.6(5) ?
O2A C7A C6A . . 111.0(5) ?
C8A C7A C6A . . 115.5(5) ?
O2A C7A H7A . . 106.7 ?
C8A C7A H7A . . 106.7 ?
C6A C7A H7A . . 106.7 ?
C9A C8A C7A . . 114.0(5) ?
C9A C8A C11A . . 125.3(6) ?
C7A C8A C11A . . 120.7(5) ?
C8A C9A C10C . . 116.6(6) ?
C8A C9A H9A . . 121.7 ?
C10C C9A H9A . . 121.7 ?
O1A C10C C9A . . 108.9(4) ?
O1A C10C C10D . . 111.7(4) ?
C9A C10C C10D . . 116.0(5) ?
O1A C10C H10C . . 106.5 ?
C9A C10C H10C . . 106.5 ?
C10D C10C H10C . . 106.5 ?
C10E C10D C10C . . 109.0(4) ?
C10E C10D C5C . . 112.3(5) ?
C10C C10D C5C . . 116.0(4) ?
C10E C10D H10D . . 106.3 ?
C10C C10D H10D . . 106.3 ?
C5C C10D H10D . . 106.3 ?
C10D C10E C1A . . 117.9(5) ?
C10D C10E C3C . . 115.0(4) ?
C1A C10E C3C . . 106.3(4) ?
C10D C10E H10E . . 105.5 ?
C1A C10E H10E . . 105.5 ?
C3C C10E H10E . . 105.5 ?
C8A C11A H11D . . 109.5 ?
C8A C11A H11E . . 109.5 ?
H11D C11A H11E . . 109.5 ?
C8A C11A H11F . . 109.5 ?
H11D C11A H11F . . 109.5 ?
H11E C11A H11F . . 109.5 ?
O3A C12A O3" . . 30.3(4) ?
O3A C12A C5C . . 108.2(4) ?
O3" C12A C5C . . 112.1(6) ?
O3A C12A H12C . . 110.1 ?
O3" C12A H12C . . 130.0 ?
C5C C12A H12C . . 110.1 ?
O3A C12A H12D . . 110.1 ?
O3" C12A H12D . . 81.0 ?
C5C C12A H12D . . 110.1 ?
H12C C12A H12D . . 108.4 ?
O4A C13A O3A . . 122.1(11) ?
O4A C13A C14A . . 121.1(13) ?
O3A C13A C14A . . 116.8(11) ?
O4" C13" O3" . . 119.9(14) ?
O4" C13" C14" . . 125.0(16) ?
O3" C13" C14" . . 114.0(16) ?
C13A C14A H14G . . 109.5 ?
C13A C14A H14H . . 109.5 ?
H14G C14A H14H . . 109.5 ?
C13A C14A H14I . . 109.5 ?
H14G C14A H14I . . 109.5 ?
H14H C14A H14I . . 109.5 ?
C13" C14" H14J . . 109.5 ?
C13" C14" H14K . . 109.5 ?
H14J C14" H14K . . 109.5 ?
C13" C14" H14L . . 109.5 ?
H14J C14" H14L . . 109.5 ?
H14K C14" H14L . . 109.5 ?
O5A C15A O6A . . 121.3(5) ?
O5A C15A C3C . . 122.4(5) ?
O6A C15A C3C . . 116.3(5) ?
C18A C17A C3B . . 113.5(5) ?
C18A C17A C19A . . 108.6(5) ?
C3B C17A C19A . . 110.6(4) ?
C18A C17A H17A . . 108.0 ?
C3B C17A H17A . . 108.0 ?
C19A C17A H17A . . 108.0 ?
C17A C18A H18D . . 109.5 ?
C17A C18A H18E . . 109.5 ?
H18D C18A H18E . . 109.5 ?
C17A C18A H18F . . 109.5 ?
H18D C18A H18F . . 109.5 ?
H18E C18A H18F . . 109.5 ?
C17A C19A H19D . . 109.5 ?
C17A C19A H19E . . 109.5 ?
H19D C19A H19E . . 109.5 ?
C17A C19A H19F . . 109.5 ?
H19D C19A H19F . . 109.5 ?
H19E C19A H19F . . 109.5 ?

loop_
_geom_bond_atom_site_label_1
_geom_bond_atom_site_label_2
_geom_bond_site_symmetry_2
_geom_bond_distance
_geom_bond_publ_flag
O1 C10 . 1.440(6) ?
O1 O2 . 1.482(6) ?
O2 C7 . 1.444(6) ?
O3 C13 . 1.280(8) ?
O3 C12 . 1.466(7) ?
O4 C13 . 1.300(13) ?
O4' C13 . 1.252(15) ?
O5 C15 . 1.236(7) ?
O6 C15 . 1.291(6) ?
O6 H6 . 0.8400 ?
C1 C10B . 1.514(8) ?
C1 C2 . 1.535(8) ?
C1 H1A . 0.9900 ?
C1 H1B . 0.9900 ?
C2 C3 . 1.544(8) ?
C2 H2A . 0.9900 ?
C2 H2B . 0.9900 ?
C3 C17 . 1.525(8) ?
C3 C3A . 1.577(8) ?
C3 H3 . 1.0000 ?
C3A C4 . 1.526(8) ?
C3A C15 . 1.533(7) ?
C3A C10B . 1.564(8) ?
C4 C5 . 1.548(9) ?
C4 H4A . 0.9900 ?
C4 H4B . 0.9900 ?
C5 C5A . 1.553(8) ?
C5 H5A . 0.9900 ?
C5 H5B . 0.9900 ?
C5A C6 . 1.529(7) ?
C5A C12 . 1.555(8) ?
C5A C10A . 1.567(8) ?
C6 C7 . 1.548(8) ?
C6 H6C . 0.9900 ?
C6 H6D . 0.9900 ?
C7 C8 . 1.505(9) ?
C7 H7 . 1.0000 ?
C8 C9 . 1.332(9) ?
C8 C11 . 1.480(9) ?
C9 C10 . 1.499(8) ?
C9 H9 . 0.9500 ?
C10A C10B . 1.521(8) ?
C10A C10 . 1.563(7) ?
C10A H10A . 1.0000 ?
C10B H10B . 1.0000 ?
C10 H10 . 1.0000 ?
C11 H11A . 0.9800 ?
C11 H11B . 0.9800 ?
C11 H11C . 0.9800 ?
C12 H12A . 0.9900 ?
C12 H12B . 0.9900 ?
C13 C14 . 1.507(15) ?
C13 C14' . 1.501(16) ?
C14 H14A . 0.9800 ?
C14 H14B . 0.9800 ?
C14 H14C . 0.9800 ?
C14' H14D . 0.9800 ?
C14' H14E . 0.9800 ?
C14' H14F . 0.9800 ?
C17 C18 . 1.524(9) ?
C17 C19 . 1.536(9) ?
C17 H17 . 1.0000 ?
C18 H18A . 0.9800 ?
C18 H18B . 0.9800 ?
C18 H18C . 0.9800 ?
C19 H19A . 0.9800 ?
C19 H19B . 0.9800 ?
C19 H19C . 0.9800 ?
O1A C10C . 1.447(6) ?
O1A O2A . 1.474(5) ?
O2A C7A . 1.443(7) ?
O3A C13A . 1.334(16) ?
O3A C12A . 1.443(8) ?
O3" C13" . 1.385(19) ?
O3" C12A . 1.504(14) ?
O4A C13A . 1.200(13) ?
O4" C13" . 1.162(19) ?
O5A C15A . 1.255(7) ?
O6A C15A . 1.301(6) ?
O6A H6A . 0.8400 ?
C1A C10E . 1.520(7) ?
C1A C2A . 1.546(7) ?
C1A H1A1 . 0.9900 ?
C1A H1A2 . 0.9900 ?
C2A C3B . 1.556(8) ?
C2A H2A1 . 0.9900 ?
C2A H2A2 . 0.9900 ?
C3B C17A . 1.542(7) ?
C3B C3C . 1.564(8) ?
C3B H3B . 1.0000 ?
C3C C4A . 1.510(7) ?
C3C C15A . 1.517(7) ?
C3C C10E . 1.550(7) ?
C4A C5B . 1.543(8) ?
C4A H4A1 . 0.9900 ?
C4A H4A2 . 0.9900 ?
C5B C5C . 1.555(7) ?
C5B H5B1 . 0.9900 ?
C5B H5B2 . 0.9900 ?
C5C C12A . 1.542(8) ?
C5C C6A . 1.556(7) ?
C5C C10D . 1.575(8) ?
C6A C7A . 1.538(8) ?
C6A H6A1 . 0.9900 ?
C6A H6A2 . 0.9900 ?
C7A C8A . 1.489(8) ?
C7A H7A . 1.0000 ?
C8A C9A . 1.344(8) ?
C8A C11A . 1.506(8) ?
C9A C10C . 1.486(8) ?
C9A H9A . 0.9500 ?
C10C C10D . 1.562(7) ?
C10C H10C . 1.0000 ?
C10D C10E . 1.526(8) ?
C10D H10D . 1.0000 ?
C10E H10E . 1.0000 ?
C11A H11D . 0.9800 ?
C11A H11E . 0.9800 ?
C11A H11F . 0.9800 ?
C12A H12C . 0.9900 ?
C12A H12D . 0.9900 ?
C13A C14A . 1.466(18) ?
C13" C14" . 1.37(3) ?
C14A H14G . 0.9800 ?
C14A H14H . 0.9800 ?
C14A H14I . 0.9800 ?
C14" H14J . 0.9800 ?
C14" H14K . 0.9800 ?
C14" H14L . 0.9800 ?
C17A C18A . 1.514(8) ?
C17A C19A . 1.542(9) ?
C17A H17A . 1.0000 ?
C18A H18D . 0.9800 ?
C18A H18E . 0.9800 ?
C18A H18F . 0.9800 ?
C19A H19D . 0.9800 ?
C19A H19E . 0.9800 ?
C19A H19F . 0.9800 ?

loop_
_geom_hbond_atom_site_label_D
_geom_hbond_atom_site_label_H
_geom_hbond_atom_site_label_A
_geom_hbond_site_symmetry_A
_geom_hbond_distance_DH
_geom_hbond_distance_HA
_geom_hbond_distance_DA
_geom_hbond_angle_DHA
O6 H6 O5A . 0.84 1.90 2.714(5) 162.1
O6A H6A O5 . 0.84 1.88 2.690(5) 160.9
C1A H1A2 O5A . 0.99 2.59 2.972(9) 103
C5 H5B O3 . 0.99 2.39 2.893(10) 110
C5B H5B1 O4A 1_545 0.99 2.37 3.257(14) 149
C5B H5B2 O3A . 0.99 2.22 2.751(13) 112
C10 H10 O2 2_546 1.00 2.34 3.259(9) 152
C10A H10A O3 . 1.00 2.39 2.894(6) 111
C10A H10A O5 . 1.00 2.50 3.134(9) 121
C10B H10B O1 . 1.00 2.41 2.763(9) 100
C10C H10C O2A 2_655 1.00 2.46 3.350(8) 147
C10D H10D O3A . 1.00 2.56 3.016(12) 107
C10D H10D O5A . 1.00 2.51 3.151(8) 122
C12 H12B O4 . 0.99 2.28 2.691(17) 103
C12A H12D O4A . 0.99 2.21 2.623(14) 103

loop_
_geom_torsion_atom_site_label_1
_geom_torsion_atom_site_label_2
_geom_torsion_atom_site_label_3
_geom_torsion_atom_site_label_4
_geom_torsion_site_symmetry_1
_geom_torsion_site_symmetry_2
_geom_torsion_site_symmetry_3
_geom_torsion_site_symmetry_4
_geom_torsion
_geom_torsion_publ_flag
C10 O1 O2 C7 . . . . 10.9(5) ?
C10B C1 C2 C3 . . . . -3.8(6) ?
C1 C2 C3 C17 . . . . 158.9(4) ?
C1 C2 C3 C3A . . . . 28.4(5) ?
C17 C3 C3A C4 . . . . 77.6(6) ?
C2 C3 C3A C4 . . . . -155.7(4) ?
C17 C3 C3A C15 . . . . -49.4(7) ?
C2 C3 C3A C15 . . . . 77.3(5) ?
C17 C3 C3A C10B . . . . -167.7(5) ?
C2 C3 C3A C10B . . . . -41.0(5) ?
C15 C3A C4 C5 . . . . -62.5(6) ?
C10B C3A C4 C5 . . . . 60.2(5) ?
C3 C3A C4 C5 . . . . 171.8(4) ?
C3A C4 C5 C5A . . . . -53.1(6) ?
C4 C5 C5A C6 . . . . -84.2(6) ?
C4 C5 C5A C12 . . . . 161.9(5) ?
C4 C5 C5A C10A . . . . 40.0(6) ?
C12 C5A C6 C7 . . . . -76.6(6) ?
C5 C5A C6 C7 . . . . 171.6(5) ?
C10A C5A C6 C7 . . . . 47.3(7) ?
O1 O2 C7 C8 . . . . -58.8(5) ?
O1 O2 C7 C6 . . . . 71.0(5) ?
C5A C6 C7 O2 . . . . -92.1(6) ?
C5A C6 C7 C8 . . . . 32.3(8) ?
O2 C7 C8 C9 . . . . 53.4(6) ?
C6 C7 C8 C9 . . . . -72.5(6) ?
O2 C7 C8 C11 . . . . -128.9(5) ?
C6 C7 C8 C11 . . . . 105.2(6) ?
C11 C8 C9 C10 . . . . -176.6(5) ?
C7 C8 C9 C10 . . . . 0.9(7) ?
C6 C5A C10A C10B . . . . 85.2(6) ?
C12 C5A C10A C10B . . . . -154.2(4) ?
C5 C5A C10A C10B . . . . -37.5(6) ?
C6 C5A C10A C10 . . . . -39.0(7) ?
C12 C5A C10A C10 . . . . 81.7(5) ?
C5 C5A C10A C10 . . . . -161.6(4) ?
C2 C1 C10B C10A . . . . -153.8(4) ?
C2 C1 C10B C3A . . . . -22.9(5) ?
C10 C10A C10B C1 . . . . -53.1(6) ?
C5A C10A C10B C1 . . . . 178.6(4) ?
C10 C10A C10B C3A . . . . -179.5(4) ?
C5A C10A C10B C3A . . . . 52.2(6) ?
C4 C3A C10B C1 . . . . 163.0(4) ?
C15 C3A C10B C1 . . . . -75.2(6) ?
C3 C3A C10B C1 . . . . 40.0(5) ?
C4 C3A C10B C10A . . . . -63.8(6) ?
C15 C3A C10B C10A . . . . 57.9(6) ?
C3 C3A C10B C10A . . . . 173.2(5) ?
O2 O1 C10 C9 . . . . 41.4(6) ?
O2 O1 C10 C10A . . . . -87.5(5) ?
C8 C9 C10 O1 . . . . -49.3(6) ?
C8 C9 C10 C10A . . . . 77.7(6) ?
C10B C10A C10 O1 . . . . -44.8(6) ?
C5A C10A C10 O1 . . . . 81.8(6) ?
C10B C10A C10 C9 . . . . -170.8(5) ?
C5A C10A C10 C9 . . . . -44.2(7) ?
C13 O3 C12 C5A . . . . -144.2(6) ?
C6 C5A C12 O3 . . . . 175.9(4) ?
C5 C5A C12 O3 . . . . -68.8(5) ?
C10A C5A C12 O3 . . . . 52.7(6) ?
C12 O3 C13 O4' . . . . -29.3(14) ?
C12 O3 C13 O4 . . . . 16.1(12) ?
C12 O3 C13 C14 . . . . -173.9(10) ?
C12 O3 C13 C14' . . . . 164.1(10) ?
C4 C3A C15 O5 . . . . 139.8(6) ?
C10B C3A C15 O5 . . . . 20.9(8) ?
C3 C3A C15 O5 . . . . -89.6(7) ?
C4 C3A C15 O6 . . . . -44.8(7) ?
C10B C3A C15 O6 . . . . -163.7(5) ?
C3 C3A C15 O6 . . . . 85.9(6) ?
C2 C3 C17 C18 . . . . 177.3(5) ?
C3A C3 C17 C18 . . . . -61.7(7) ?
C2 C3 C17 C19 . . . . 54.7(7) ?
C3A C3 C17 C19 . . . . 175.7(6) ?
C10C O1A O2A C7A . . . . 2.6(5) ?
C10E C1A C2A C3B . . . . -1.5(5) ?
C1A C2A C3B C17A . . . . 157.3(4) ?
C1A C2A C3B C3C . . . . 26.5(5) ?
C17A C3B C3C C4A . . . . 77.4(6) ?
C2A C3B C3C C4A . . . . -155.2(4) ?
C17A C3B C3C C15A . . . . -48.8(6) ?
C2A C3B C3C C15A . . . . 78.6(5) ?
C17A C3B C3C C10E . . . . -167.5(5) ?
C2A C3B C3C C10E . . . . -40.2(5) ?
C15A C3C C4A C5B . . . . -63.1(5) ?
C10E C3C C4A C5B . . . . 60.5(5) ?
C3B C3C C4A C5B . . . . 172.0(4) ?
C3C C4A C5B C5C . . . . -53.5(6) ?
C4A C5B C5C C12A . . . . 162.7(5) ?
C4A C5B C5C C6A . . . . -82.1(6) ?
C4A C5B C5C C10D . . . . 40.2(6) ?
C12A C5C C6A C7A . . . . -78.7(6) ?
C5B C5C C6A C7A . . . . 168.1(5) ?
C10D C5C C6A C7A . . . . 45.1(7) ?
O1A O2A C7A C8A . . . . -52.1(5) ?
O1A O2A C7A C6A . . . . 76.7(5) ?
C5C C6A C7A O2A . . . . -89.1(6) ?
C5C C6A C7A C8A . . . . 36.5(7) ?
O2A C7A C8A C9A . . . . 51.0(6) ?
C6A C7A C8A C9A . . . . -75.4(7) ?
O2A C7A C8A C11A . . . . -130.5(5) ?
C6A C7A C8A C11A . . . . 103.2(6) ?
C7A C8A C9A C10C . . . . 1.3(7) ?
C11A C8A C9A C10C . . . . -177.1(6) ?
O2A O1A C10C C9A . . . . 47.6(6) ?
O2A O1A C10C C10D . . . . -81.8(5) ?
C8A C9A C10C O1A . . . . -51.0(7) ?
C8A C9A C10C C10D . . . . 76.0(6) ?
O1A C10C C10D C10E . . . . -41.8(6) ?
C9A C10C C10D C10E . . . . -167.4(5) ?
O1A C10C C10D C5C . . . . 86.2(6) ?
C9A C10C C10D C5C . . . . -39.4(7) ?
C12A C5C C10D C10E . . . . -155.1(4) ?
C5B C5C C10D C10E . . . . -37.5(6) ?
C6A C5C C10D C10E . . . . 84.2(5) ?
C12A C5C C10D C10C . . . . 78.6(5) ?
C5B C5C C10D C10C . . . . -163.8(4) ?
C6A C5C C10D C10C . . . . -42.1(6) ?
C10C C10D C10E C1A . . . . -51.2(6) ?
C5C C10D C10E C1A . . . . 178.8(4) ?
C10C C10D C10E C3C . . . . -178.0(4) ?
C5C C10D C10E C3C . . . . 52.0(6) ?
C2A C1A C10E C10D . . . . -155.3(4) ?
C2A C1A C10E C3C . . . . -24.5(5) ?
C4A C3C C10E C10D . . . . -63.8(6) ?
C15A C3C C10E C10D . . . . 58.1(6) ?
C3B C3C C10E C10D . . . . 172.7(4) ?
C4A C3C C10E C1A . . . . 163.7(4) ?
C15A C3C C10E C1A . . . . -74.4(5) ?
C3B C3C C10E C1A . . . . 40.2(5) ?
C13A O3A C12A O3" . . . . -0.6(11) ?
C13A O3A C12A C5C . . . . -103.2(9) ?
C13" O3" C12A O3A . . . . 34.6(10) ?
C13" O3" C12A C5C . . . . 123.2(11) ?
C5B C5C C12A O3A . . . . -56.5(6) ?
C6A C5C C12A O3A . . . . -172.8(5) ?
C10D C5C C12A O3A . . . . 65.0(6) ?
C5B C5C C12A O3" . . . . -88.6(7) ?
C6A C5C C12A O3" . . . . 155.1(6) ?
C10D C5C C12A O3" . . . . 32.9(7) ?
C12A O3A C13A O4A . . . . 0.2(16) ?
C12A O3A C13A C14A . . . . -177.1(9) ?
C12A O3" C13" O4" . . . . 7(2) ?
C12A O3" C13" C14" . . . . -161.5(14) ?
C4A C3C C15A O5A . . . . 141.8(5) ?
C10E C3C C15A O5A . . . . 22.2(7) ?
C3B C3C C15A O5A . . . . -87.7(6) ?
C4A C3C C15A O6A . . . . -41.2(6) ?
C10E C3C C15A O6A . . . . -160.8(5) ?
C3B C3C C15A O6A . . . . 89.3(5) ?
C2A C3B C17A C18A . . . . 174.7(5) ?
C3C C3B C17A C18A . . . . -62.5(7) ?
C2A C3B C17A C19A . . . . 52.4(6) ?
C3C C3B C17A C19A . . . . 175.1(5) ?
